data_4002970
loop_
_publ_author_name
'Takenaka, Hiroyuki'
'Ogaki, Takuya'
'Wang, Chengyuan'
'Kawabata, Kohsuke'
'Takimiya, Kazuo'

_publ_section_title
;
 Selenium-Substituted \b-Methylthiobenzo[1,2-b:4,5-b&#x2032;]dithiophenes:
 Synthesis, Packing Structure, and Transport Properties
;
_journal_issue 17
_journal_name_full 'Chemistry of Materials'
_journal_page_first 6696
_journal_paper_doi 10.1021/acs.chemmater.9b01187
_journal_volume 31
_journal_year 2019
_chemical_formula_moiety 'C12 H10 S2 Se2'
_chemical_formula_sum 'C12 H10 S2 Se2'
_chemical_formula_weight 376.25
_space_group_crystal_system triclinic
_space_group_IT_number 2
_space_group_name_Hall '-P 1'
_space_group_name_H-M_alt 'P -1'
_symmetry_space_group_name_Hall '-P 1'
_symmetry_space_group_name_H-M 'P -1'
_atom_sites_solution_hydrogens geom
_atom_sites_solution_primary direct
_atom_sites_solution_secondary difmap
_cell_angle_alpha 81.0598(15)
_cell_angle_beta 80.9249(15)
_cell_angle_gamma 71.7042(13)
_cell_formula_units_Z 1
_cell_length_a 5.32021(10)
_cell_length_b 7.28902(17)
_cell_length_c 8.31911(19)
_cell_measurement_reflns_used 2440
_cell_measurement_temperature 100
_cell_measurement_theta_max 68.08
_cell_measurement_theta_min 5.42
_cell_volume 300.530(12)
_computing_cell_refinement 'RAPID AUTO'
_computing_data_collection 'RAPID AUTO (Rigaku, ????)'
_computing_data_reduction 'RAPID AUTO'
_computing_molecular_graphics 'CrystalStructure 4.2.5'
_computing_publication_material 'CrystalStructure 4.2.5 (Rigaku, 2017)'
_computing_structure_refinement 'SHELXL97 (Sheldrick, 2008)'
_computing_structure_solution 'SIR2011 (Burla, et al., 2012)'
_diffrn_ambient_temperature 100
_diffrn_detector_area_resol_mean 10.000
_diffrn_measured_fraction_theta_full 0.987
_diffrn_measured_fraction_theta_max 0.987
_diffrn_measurement_device_type 'Rigaku R-AXIS RAPID'
_diffrn_measurement_method \w
_diffrn_radiation_type 'Cu K\a'
_diffrn_radiation_wavelength 1.54187
_diffrn_reflns_av_R_equivalents 0.1528
_diffrn_reflns_Laue_measured_fraction_full 0.987
_diffrn_reflns_Laue_measured_fraction_max 0.987
_diffrn_reflns_limit_h_max 6
_diffrn_reflns_limit_h_min -6
_diffrn_reflns_limit_k_max 8
_diffrn_reflns_limit_k_min -8
_diffrn_reflns_limit_l_max 10
_diffrn_reflns_limit_l_min -10
_diffrn_reflns_number 5361
_diffrn_reflns_point_group_measured_fraction_full 0.987
_diffrn_reflns_point_group_measured_fraction_max 0.987
_diffrn_reflns_theta_full 67.687
_diffrn_reflns_theta_max 68.208
_diffrn_reflns_theta_min 5.420
_diffrn_standards_number 0
_exptl_absorpt_coefficient_mu 10.647
_exptl_absorpt_correction_T_max 0.727
_exptl_absorpt_correction_T_min 0.068
_exptl_absorpt_correction_type numerical
_exptl_absorpt_process_details 'NUMABS (Rigaku, 1999)'
_exptl_crystal_colour colorless
_exptl_crystal_density_diffrn 2.079
_exptl_crystal_density_method 'not measured'
_exptl_crystal_description platelet
_exptl_crystal_F_000 182.00
_exptl_crystal_size_max 0.430
_exptl_crystal_size_mid 0.410
_exptl_crystal_size_min 0.030
_refine_diff_density_max 1.70
_refine_diff_density_min -1.15
_refine_ls_extinction_coef 0.018(2)
_refine_ls_extinction_method SHELXL
_refine_ls_goodness_of_fit_ref 1.076
_refine_ls_hydrogen_treatment constr
_refine_ls_number_parameters 74
_refine_ls_number_reflns 1085
_refine_ls_number_restraints 0
_refine_ls_R_factor_all 0.0607
_refine_ls_R_factor_gt 0.0566
_refine_ls_shift/su_max 0.000
_refine_ls_structure_factor_coef Fsqd
_refine_ls_weighting_details 'w = 1/[\s^2^(Fo^2^)+(0.0619P)^2^] where P=(Fo^2^+2Fc^2^)/3'
_refine_ls_weighting_scheme calc
_refine_ls_wR_factor_gt 0.1393
_refine_ls_wR_factor_ref 0.1442
_reflns_Friedel_coverage 0.000
_reflns_number_gt 1012
_reflns_number_total 1085
_reflns_threshold_expression F^2^>2.0\s(F^2^)
_cod_data_source_file cm9b01187_si_002.cif
_cod_data_source_block BDT-SeMe_plate
_cod_database_code 4002970

loop_
_space_group_symop_id
_space_group_symop_operation_xyz
1 +X,+Y,+Z
2 -X,-Y,-Z

loop_
_atom_site_label
_atom_site_type_symbol
_atom_site_fract_x
_atom_site_fract_y
_atom_site_fract_z
_atom_site_U_iso_or_equiv
_atom_site_adp_type
_atom_site_occupancy
_atom_site_site_symmetry_order
_atom_site_calc_flag
_atom_site_refinement_flags_posn
_atom_site_refinement_flags_adp
Se1 Se 0.18376(8) 0.17066(7) 0.72142(5) 0.0174(3) Uani 1 1 d . .
S1 S -0.2118(2) 0.7904(2) 0.80483(14) 0.0166(4) Uani 1 1 d . .
C1 C -0.3771(9) 0.2992(8) 0.9749(5) 0.0180(11) Uani 1 1 d . .
H1 H -0.2973 0.1664 0.9582 0.022 Uiso 1 1 calc R U
C2 C -0.3905(9) 0.6415(7) 0.9181(5) 0.0153(11) Uani 1 1 d . .
C3 C -0.2662(9) 0.4438(7) 0.8929(5) 0.0129(10) Uani 1 1 d . .
C4 C -0.0259(10) 0.4211(7) 0.7779(6) 0.0149(10) Uani 1 1 d . .
C5 C 0.0233(9) 0.5924(8) 0.7230(6) 0.0164(11) Uani 1 1 d . .
H5 H 0.1725 0.6034 0.6469 0.020 Uiso 1 1 calc R U
C6 C 0.4614(9) 0.2519(8) 0.5734(6) 0.0205(12) Uani 1 1 d . .
H6A H 0.5933 0.1378 0.5302 0.025 Uiso 1 1 calc R U
H6B H 0.3817 0.3430 0.4826 0.025 Uiso 1 1 calc R U
H6C H 0.5489 0.3159 0.6331 0.025 Uiso 1 1 calc R U

loop_
_atom_site_aniso_label
_atom_site_aniso_U_11
_atom_site_aniso_U_22
_atom_site_aniso_U_33
_atom_site_aniso_U_23
_atom_site_aniso_U_13
_atom_site_aniso_U_12
Se1 0.0112(5) 0.0172(5) 0.0216(5) -0.0045(3) 0.0055(3) -0.0038(3)
S1 0.0112(7) 0.0165(8) 0.0207(7) -0.0032(5) 0.0039(5) -0.0045(6)
C1 0.010(2) 0.024(3) 0.019(2) -0.0067(19) 0.0007(18) -0.002(2)
C2 0.011(2) 0.021(3) 0.015(2) 0.0010(19) -0.0010(17) -0.008(2)
C3 0.009(2) 0.012(3) 0.014(2) -0.0004(17) -0.0019(16) 0.0020(19)
C4 0.013(2) 0.011(3) 0.020(2) -0.0032(17) -0.0020(18) -0.0009(19)
C5 0.007(2) 0.021(3) 0.018(2) -0.0044(18) 0.0041(18) -0.0010(19)
C6 0.010(2) 0.025(3) 0.022(2) -0.009(2) 0.0042(19) -0.001(2)

loop_
_atom_type_symbol
_atom_type_description
_atom_type_scat_dispersion_real
_atom_type_scat_dispersion_imag
_atom_type_scat_source
C C 0.0181 0.0091
;
International Tables for Crystallography
(Vol. C, Tables 4.2.6.8 and 6.1.1.4)
;
H H 0.0000 0.0000
;
International Tables for Crystallography
(Vol. C, Table 6.1.1.4)
;
S S 0.3331 0.5567
;
International Tables for Crystallography
(Vol. C, Tables 4.2.6.8 and 6.1.1.4)
;
Se Se -0.7943 1.1372
;
International Tables for Crystallography
(Vol. C, Tables 4.2.6.8 and 6.1.1.4)
;

loop_
_geom_angle_atom_site_label_1
_geom_angle_atom_site_label_2
_geom_angle_atom_site_label_3
_geom_angle
_geom_angle_site_symmetry_1
C4 Se1 C6 97.5(2) .
C5 S1 C2 91.3(2) .
C2 C1 C3 117.3(5) 2_467
C2 C1 H1 121.4 2_467
C3 C1 H1 121.4 .
C1 C2 C3 122.3(5) 2_467
C1 C2 S1 126.3(4) 2_467
C3 C2 S1 111.3(4) .
C1 C3 C2 120.4(4) .
C1 C3 C4 128.3(4) .
C2 C3 C4 111.3(4) .
C5 C4 C3 112.4(5) .
C5 C4 Se1 127.0(4) .
C3 C4 Se1 120.6(4) .
C4 C5 S1 113.6(4) .
C4 C5 H5 123.2 .
S1 C5 H5 123.2 .
Se1 C6 H6A 109.5 .
Se1 C6 H6B 109.5 .
H6A C6 H6B 109.5 .
Se1 C6 H6C 109.5 .
H6A C6 H6C 109.5 .
H6B C6 H6C 109.5 .

loop_
_geom_bond_atom_site_label_1
_geom_bond_atom_site_label_2
_geom_bond_distance
_geom_bond_site_symmetry_2
Se1 C4 1.903(5) .
Se1 C6 1.949(5) .
S1 C5 1.736(5) .
S1 C2 1.737(5) .
C1 C2 1.394(6) 2_467
C1 C3 1.401(7) .
C1 H1 0.9500 .
C2 C1 1.394(6) 2_467
C2 C3 1.418(7) .
C3 C4 1.452(6) .
C4 C5 1.351(8) .
C5 H5 0.9500 .
C6 H6A 0.9800 .
C6 H6B 0.9800 .
C6 H6C 0.9800 .

loop_
_geom_torsion_atom_site_label_1
_geom_torsion_atom_site_label_2
_geom_torsion_atom_site_label_3
_geom_torsion_atom_site_label_4
_geom_torsion
_geom_torsion_site_symmetry_1
_geom_torsion_site_symmetry_4
C5 S1 C2 C1 179.0(4) . 2_467
C5 S1 C2 C3 0.7(3) . .
C2 C1 C3 C2 -0.8(7) 2_467 .
C2 C1 C3 C4 179.1(4) 2_467 .
C1 C2 C3 C1 0.8(7) 2_467 .
S1 C2 C3 C1 179.2(3) . .
C1 C2 C3 C4 -179.1(4) 2_467 .
S1 C2 C3 C4 -0.7(5) . .
C1 C3 C4 C5 -179.5(5) . .
C2 C3 C4 C5 0.4(6) . .
C1 C3 C4 Se1 -0.2(6) . .
C2 C3 C4 Se1 179.7(3) . .
C3 C4 C5 S1 0.1(6) . .
Se1 C4 C5 S1 -179.1(2) . .
C2 S1 C5 C4 -0.5(4) . .
